data_9010564
loop_
_publ_author_name
'Schindler, M.'
'Hawthorne, F. C.'

_publ_section_title
;
 The crystal structure of schuilingite-(Nd)
;
_journal_name_full 'The Canadian Mineralogist'
_journal_page_first 1463
_journal_page_last 1470
_journal_volume 37
_journal_year 1999
_chemical_formula_sum
;C3 H0.499 Cu0.92 Dy0.13 Er0.03 Eu0.06 Gd0.18 La0.04 Nd0.24 O11 Pb Pr0.03
 Sm0.12 Tb0.02 Y0.16 Yb0.01
;
_chemical_name_mineral Schuilingite-(Nd)
_space_group_IT_number 33
_symmetry_space_group_name_Hall 'P -2n 2a'
_symmetry_space_group_name_H-M 'P 21 c n'
_cell_angle_alpha 90
_cell_angle_beta 90
_cell_angle_gamma 90
_cell_formula_units_Z 4
_cell_length_a 7.419
_cell_length_b 18.859
_cell_length_c 6.395
_cell_volume 894.756
_database_code_amcsd 0005636
_exptl_crystal_density_diffrn 4.646
_cod_data_source_file 05166.cif
_cod_data_source_block global
_cod_original_formula_sum
;Pb Nd.24 Y.16 La.04 Pr.03 Sm.12 Eu.06 Gd.18 Tb.02 Dy.13 Er.03 Yb.01 Cu.92 C3
 O11 H.499
;
_cod_database_code 9010564

loop_
_space_group_symop_operation_xyz
x,y,z
x,1/2-y,1/2+z
1/2+x,1/2+y,1/2-z
1/2+x,-y,-z

loop_
_atom_site_label
_atom_site_fract_x
_atom_site_fract_y
_atom_site_fract_z
_atom_site_occupancy
_atom_site_U_iso_or_equiv
_atom_site_type_symbol
_atom_site_attached_hydrogens
Pb 0.50000 0.86016 0.38200 1.00000 0.01580 Pb 0
Nd 0.00110 0.69205 0.10200 0.24000 0.09600 Nd 0
Y 0.00110 0.69205 0.10200 0.16000 0.09600 Y 0
La 0.00110 0.69205 0.10200 0.04000 0.09600 La 0
Pr 0.00110 0.69205 0.10200 0.03000 0.09600 Pr 0
Sm 0.00110 0.69205 0.10200 0.12000 0.09600 Sm 0
Eu 0.00110 0.69205 0.10200 0.06000 0.09600 Eu 0
Gd 0.00110 0.69205 0.10200 0.18000 0.09600 Gd 0
Tb 0.00110 0.69205 0.10200 0.02000 0.09600 Tb 0
Dy 0.00110 0.69205 0.10200 0.13000 0.09600 Dy 0
Er 0.00110 0.69205 0.10200 0.03000 0.09600 Er 0
Yb 0.00110 0.69205 0.10200 0.01000 0.09600 Yb 0
Cu 0.29340 0.55870 0.31150 0.92000 0.01660 Cu 0
C1 0.15900 0.84000 0.10800 1.00000 0.01800 C 0
C2 0.67000 0.78300 0.82300 1.00000 0.01500 C 0
C3 -0.06700 0.54200 0.01200 1.00000 0.01300 C 0
O1 0.25100 0.89550 0.08200 1.00000 0.01800 O 0
O2 0.04700 0.81720 -0.02600 1.00000 0.01700 O 0
O3 0.18600 0.80380 0.27600 1.00000 0.01800 O 0
O4 0.69700 0.84010 0.72000 1.00000 0.01400 O 0
O5 0.52300 0.77200 0.91900 1.00000 0.02000 O 0
O6 0.79600 0.73460 0.81900 1.00000 0.01500 O 0
O7 0.00800 0.55390 0.19100 1.00000 0.02300 O 0
O8 -0.09500 0.59440 -0.11500 1.00000 0.02100 O 0
O9 -0.09800 0.47700 -0.05100 1.00000 0.02700 O 0
O-H10 0.30400 0.65170 0.16600 1.00000 0.01200 O 1
Wat11 0.29400 0.03300 0.95500 1.00000 0.02800 O 2

loop_
_cod_changelog_entry_id
_cod_changelog_entry_author
_cod_changelog_entry_date
_cod_changelog_entry_text
1
;cod-tools version 3.8.0
Id: cif_guess_AMCSD_atom_types 9581 2023-05-17 12:35:41Z saulius
;
2023-05-21T08:53:52+03:00
;Derived atom types and hydrogen counts
from atom names that follow the AMCSD naming convention
(Wat == water, O-H == hydroxyl).
;

loop_
_cod_related_entry_id
_cod_related_entry_database
_cod_related_entry_code
1 AMCSD 0005636

_cod_duplicate_entry 9004544
